data_4032756
loop_
_publ_author_name
'Saruengkhanphasit, Rungroj'
'Collier, Darren'
'Coldham, Iain'

_publ_section_title
;
 Synthesis of Spirocyclic Amines by Using Dipolar Cycloadditions of
 Nitrones.
;
_journal_issue 12
_journal_name_full 'The Journal of organic chemistry'
_journal_page_first 6489
_journal_page_last 6496
_journal_paper_doi 10.1021/acs.joc.7b00959
_journal_volume 82
_journal_year 2017
_chemical_formula_moiety 'C11 H21 N O'
_chemical_formula_sum 'C11 H21 N O'
_chemical_formula_weight 183.29
_space_group_crystal_system monoclinic
_space_group_IT_number 14
_space_group_name_Hall '-P 2ybc'
_space_group_name_H-M_alt 'P 1 21/c 1'
_symmetry_space_group_name_Hall '-P 2ybc'
_symmetry_space_group_name_H-M 'P 1 21/c 1'
_atom_sites_solution_hydrogens mixed
_audit_creation_method SHELXL-2014/7
_cell_angle_alpha 90
_cell_angle_beta 109.480(6)
_cell_angle_gamma 90
_cell_formula_units_Z 8
_cell_length_a 14.7624(14)
_cell_length_b 7.2144(8)
_cell_length_c 20.8003(19)
_cell_measurement_reflns_used 2749
_cell_measurement_temperature 100(2)
_cell_measurement_theta_max 27.24
_cell_measurement_theta_min 2.91
_cell_volume 2088.5(4)
_computing_cell_refinement 'Bruker SAINT'
_computing_data_collection 'Bruker APEX2'
_computing_data_reduction 'Bruker SAINT'
_computing_molecular_graphics 'Bruker SHELXTL'
_computing_publication_material 'Bruker SHELXTL'
_computing_structure_refinement 'SHELXL-2014/7 (Sheldrick, 2014)'
_computing_structure_solution 'SHELXS-97 (Sheldrick 2008)'
_diffrn_ambient_temperature 100(2)
_diffrn_measured_fraction_theta_full 0.983
_diffrn_measured_fraction_theta_max 0.981
_diffrn_measurement_device_type 'Bruker APEX-II CCD'
_diffrn_measurement_method '\f and \w scans'
_diffrn_radiation_type MoK\a
_diffrn_radiation_wavelength 0.71073
_diffrn_reflns_av_R_equivalents 0.0497
_diffrn_reflns_av_unetI/netI 0.0648
_diffrn_reflns_Laue_measured_fraction_full 0.983
_diffrn_reflns_Laue_measured_fraction_max 0.981
_diffrn_reflns_limit_h_max 19
_diffrn_reflns_limit_h_min -18
_diffrn_reflns_limit_k_max 9
_diffrn_reflns_limit_k_min -8
_diffrn_reflns_limit_l_max 26
_diffrn_reflns_limit_l_min -26
_diffrn_reflns_number 16067
_diffrn_reflns_point_group_measured_fraction_full 0.983
_diffrn_reflns_point_group_measured_fraction_max 0.981
_diffrn_reflns_theta_full 25.242
_diffrn_reflns_theta_max 27.535
_diffrn_reflns_theta_min 1.463
_exptl_absorpt_coefficient_mu 0.073
_exptl_absorpt_correction_T_max 0.7456
_exptl_absorpt_correction_T_min 0.6520
_exptl_absorpt_correction_type multi-scan
_exptl_absorpt_process_details sadabs
_exptl_crystal_colour colourless
_exptl_crystal_density_diffrn 1.166
_exptl_crystal_description block
_exptl_crystal_F_000 816
_exptl_crystal_size_max 0.240
_exptl_crystal_size_mid 0.200
_exptl_crystal_size_min 0.130
_refine_diff_density_max 0.279
_refine_diff_density_min -0.281
_refine_diff_density_rms 0.052
_refine_ls_extinction_method none
_refine_ls_goodness_of_fit_ref 1.019
_refine_ls_hydrogen_treatment constr
_refine_ls_matrix_type full
_refine_ls_number_parameters 237
_refine_ls_number_reflns 4731
_refine_ls_number_restraints 0
_refine_ls_restrained_S_all 1.019
_refine_ls_R_factor_all 0.0926
_refine_ls_R_factor_gt 0.0514
_refine_ls_shift/su_max 0.001
_refine_ls_shift/su_mean 0.000
_refine_ls_structure_factor_coef Fsqd
_refine_ls_weighting_details 'w=1/[\s^2^(Fo^2^)+(0.0478P)^2^+0.5550P] where P=(Fo^2^+2Fc^2^)/3'
_refine_ls_weighting_scheme calc
_refine_ls_wR_factor_gt 0.1051
_refine_ls_wR_factor_ref 0.1256
_reflns_Friedel_coverage 0.000
_reflns_number_gt 3054
_reflns_number_total 4731
_reflns_threshold_expression 'I > 2\s(I)'
_cod_data_source_file jo7b00959_si_002.cif
_cod_data_source_block BiCzhu_0m
_cod_database_code 4032756
_shelx_shelxl_version_number 2014/7
_shelx_space_group_comment
; 
The symmetry employed for this shelxl refinement is uniquely defined 
by the following loop, which should always be used as a source of 
symmetry information in preference to the above space-group names. 
They are only intended as comments. 
;
_shelx_estimated_absorpt_t_min 0.983
_shelx_estimated_absorpt_t_max 0.991

loop_
_space_group_symop_operation_xyz
'x, y, z'
'-x, y+1/2, -z+1/2'
'-x, -y, -z'
'x, -y-1/2, z-1/2'

loop_
_atom_site_label
_atom_site_type_symbol
_atom_site_fract_x
_atom_site_fract_y
_atom_site_fract_z
_atom_site_U_iso_or_equiv
_atom_site_adp_type
_atom_site_occupancy
_atom_site_site_symmetry_order
_atom_site_calc_flag
_atom_site_refinement_flags_posn
_atom_site_refinement_flags_adp
O1 O 1.06593(8) 0.76332(18) 0.01083(5) 0.0217(3) Uani 1 1 d . .
H1 H 1.0069 0.7436 0.0018 0.032 Uiso 1 1 calc R U
O2 O 0.44184(8) 0.16723(18) 0.20353(6) 0.0225(3) Uani 1 1 d . .
H2 H 0.4849 0.1403 0.2405 0.034 Uiso 1 1 calc R U
N1 N 0.91242(9) 0.6393(2) 0.04028(6) 0.0167(3) Uani 1 1 d . .
H1N H 0.9293 0.5191 0.0374 0.020 Uiso 1 1 d R U
N2 N 0.51205(9) 0.0492(2) 0.33424(6) 0.0163(3) Uani 1 1 d . .
H2N H 0.5051 -0.0722 0.3217 0.020 Uiso 1 1 d R U
C1 C 1.10775(12) 0.8123(3) 0.08109(8) 0.0208(4) Uani 1 1 d . .
H1C H 1.0945 0.9448 0.0866 0.025 Uiso 1 1 calc R U
H1D H 1.1783 0.7970 0.0949 0.025 Uiso 1 1 calc R U
C2 C 1.07011(11) 0.6959(3) 0.12887(8) 0.0178(4) Uani 1 1 d . .
H2C H 1.0988 0.7512 0.1753 0.021 Uiso 1 1 calc R U
C3 C 1.10837(12) 0.4966(3) 0.13406(8) 0.0200(4) Uani 1 1 d . .
H3A H 1.0853 0.4389 0.0883 0.024 Uiso 1 1 calc R U
H3B H 1.1794 0.4999 0.1493 0.024 Uiso 1 1 calc R U
C4 C 1.07689(12) 0.3766(3) 0.18355(8) 0.0232(4) Uani 1 1 d . .
H4A H 1.0982 0.2472 0.1816 0.028 Uiso 1 1 calc R U
H4B H 1.1076 0.4228 0.2307 0.028 Uiso 1 1 calc R U
C5 C 0.96784(12) 0.3815(3) 0.16534(8) 0.0204(4) Uani 1 1 d . .
H5A H 0.9373 0.3236 0.1201 0.024 Uiso 1 1 calc R U
H5B H 0.9490 0.3095 0.1994 0.024 Uiso 1 1 calc R U
C6 C 0.93288(12) 0.5808(2) 0.16388(8) 0.0177(4) Uani 1 1 d . .
H6A H 0.9612 0.6353 0.2099 0.021 Uiso 1 1 calc R U
H6B H 0.8622 0.5804 0.1524 0.021 Uiso 1 1 calc R U
C7 C 0.95932(11) 0.7037(2) 0.11204(8) 0.0154(4) Uani 1 1 d . .
C8 C 0.92663(12) 0.9043(3) 0.11582(9) 0.0206(4) Uani 1 1 d . .
H8A H 0.9532 0.9478 0.1636 0.025 Uiso 1 1 calc R U
H8B H 0.9534 0.9841 0.0878 0.025 Uiso 1 1 calc R U
C9 C 0.81775(13) 0.9267(3) 0.09121(9) 0.0265(4) Uani 1 1 d . .
H9A H 0.8011 1.0595 0.0917 0.032 Uiso 1 1 calc R U
H9B H 0.7909 0.8596 0.1223 0.032 Uiso 1 1 calc R U
C10 C 0.77418(13) 0.8500(3) 0.01901(9) 0.0285(5) Uani 1 1 d . .
H10A H 0.7032 0.8539 0.0052 0.034 Uiso 1 1 calc R U
H10B H 0.7940 0.9282 -0.0131 0.034 Uiso 1 1 calc R U
C11 C 0.80675(12) 0.6515(3) 0.01536(9) 0.0225(4) Uani 1 1 d . .
H11A H 0.7805 0.5706 0.0434 0.027 Uiso 1 1 calc R U
H11B H 0.7815 0.6073 -0.0324 0.027 Uiso 1 1 calc R U
C12 C 0.35539(12) 0.2144(3) 0.21641(8) 0.0216(4) Uani 1 1 d . .
H12A H 0.3001 0.1966 0.1740 0.026 Uiso 1 1 calc R U
H12B H 0.3577 0.3471 0.2289 0.026 Uiso 1 1 calc R U
C13 C 0.33925(12) 0.0986(2) 0.27343(8) 0.0180(4) Uani 1 1 d . .
H13 H 0.2801 0.1493 0.2804 0.022 Uiso 1 1 calc R U
C14 C 0.31681(12) -0.1036(3) 0.25113(8) 0.0206(4) Uani 1 1 d . .
H14A H 0.2621 -0.1069 0.2078 0.025 Uiso 1 1 calc R U
H14B H 0.3732 -0.1587 0.2426 0.025 Uiso 1 1 calc R U
C15 C 0.29199(12) -0.2204(3) 0.30431(8) 0.0225(4) Uani 1 1 d . .
H15A H 0.2306 -0.1768 0.3084 0.027 Uiso 1 1 calc R U
H15B H 0.2837 -0.3515 0.2894 0.027 Uiso 1 1 calc R U
C16 C 0.37135(13) -0.2066(3) 0.37362(8) 0.0226(4) Uani 1 1 d . .
H16A H 0.3515 -0.2740 0.4082 0.027 Uiso 1 1 calc R U
H16B H 0.4306 -0.2656 0.3710 0.027 Uiso 1 1 calc R U
C17 C 0.39215(12) -0.0045(3) 0.39541(8) 0.0195(4) Uani 1 1 d . .
H17A H 0.4446 -0.0003 0.4400 0.023 Uiso 1 1 calc R U
H17B H 0.3342 0.0504 0.4017 0.023 Uiso 1 1 calc R U
C18 C 0.42118(11) 0.1138(2) 0.34366(8) 0.0159(4) Uani 1 1 d . .
C19 C 0.43670(12) 0.3162(3) 0.36764(8) 0.0198(4) Uani 1 1 d . .
H19A H 0.4441 0.3935 0.3304 0.024 Uiso 1 1 calc R U
H19B H 0.3790 0.3602 0.3772 0.024 Uiso 1 1 calc R U
C20 C 0.52475(12) 0.3428(3) 0.43142(8) 0.0223(4) Uani 1 1 d . .
H20A H 0.5335 0.4763 0.4429 0.027 Uiso 1 1 calc R U
H20B H 0.5150 0.2771 0.4704 0.027 Uiso 1 1 calc R U
C21 C 0.61401(12) 0.2675(3) 0.41914(9) 0.0228(4) Uani 1 1 d . .
H21A H 0.6285 0.3438 0.3842 0.027 Uiso 1 1 calc R U
H21B H 0.6696 0.2749 0.4619 0.027 Uiso 1 1 calc R U
C22 C 0.59832(12) 0.0676(3) 0.39528(8) 0.0207(4) Uani 1 1 d . .
H22A H 0.6552 0.0232 0.3847 0.025 Uiso 1 1 calc R U
H22B H 0.5910 -0.0108 0.4323 0.025 Uiso 1 1 calc R U

loop_
_atom_site_aniso_label
_atom_site_aniso_U_11
_atom_site_aniso_U_22
_atom_site_aniso_U_33
_atom_site_aniso_U_23
_atom_site_aniso_U_13
_atom_site_aniso_U_12
O1 0.0230(6) 0.0261(8) 0.0167(6) -0.0013(5) 0.0078(5) -0.0040(6)
O2 0.0239(7) 0.0255(8) 0.0200(6) 0.0036(6) 0.0097(5) 0.0006(6)
N1 0.0166(7) 0.0173(9) 0.0156(7) -0.0021(6) 0.0044(6) 0.0009(6)
N2 0.0145(7) 0.0157(8) 0.0180(7) -0.0032(6) 0.0047(6) 0.0009(6)
C1 0.0205(9) 0.0225(11) 0.0202(9) -0.0024(7) 0.0079(7) -0.0035(8)
C2 0.0183(9) 0.0207(11) 0.0148(8) -0.0025(7) 0.0058(7) -0.0032(8)
C3 0.0170(9) 0.0241(11) 0.0181(8) 0.0011(7) 0.0050(7) 0.0025(8)
C4 0.0248(10) 0.0241(11) 0.0204(9) 0.0049(8) 0.0071(8) 0.0038(8)
C5 0.0240(9) 0.0192(11) 0.0184(9) 0.0040(7) 0.0079(7) 0.0001(8)
C6 0.0191(9) 0.0179(10) 0.0179(8) -0.0010(7) 0.0086(7) -0.0017(7)
C7 0.0180(8) 0.0150(10) 0.0146(8) -0.0013(7) 0.0075(7) -0.0015(7)
C8 0.0257(10) 0.0164(10) 0.0232(9) -0.0020(7) 0.0129(8) -0.0008(8)
C9 0.0271(10) 0.0192(11) 0.0380(11) 0.0030(9) 0.0171(9) 0.0040(8)
C10 0.0201(9) 0.0318(13) 0.0328(10) 0.0095(9) 0.0079(8) 0.0058(9)
C11 0.0166(9) 0.0301(12) 0.0194(9) 0.0006(8) 0.0040(7) -0.0014(8)
C12 0.0211(9) 0.0230(11) 0.0201(9) 0.0036(8) 0.0061(7) 0.0025(8)
C13 0.0159(8) 0.0193(10) 0.0192(8) 0.0014(7) 0.0065(7) 0.0008(7)
C14 0.0179(9) 0.0237(11) 0.0184(8) -0.0006(7) 0.0037(7) -0.0026(8)
C15 0.0224(9) 0.0208(11) 0.0251(9) -0.0003(8) 0.0090(8) -0.0041(8)
C16 0.0254(9) 0.0225(11) 0.0212(9) 0.0032(8) 0.0095(8) -0.0039(8)
C17 0.0208(9) 0.0207(11) 0.0181(8) 0.0002(7) 0.0082(7) -0.0016(8)
C18 0.0159(8) 0.0167(10) 0.0162(8) -0.0001(7) 0.0067(7) 0.0005(7)
C19 0.0206(9) 0.0177(10) 0.0230(9) 0.0000(7) 0.0096(7) 0.0025(8)
C20 0.0258(10) 0.0188(11) 0.0230(9) -0.0042(8) 0.0088(8) -0.0004(8)
C21 0.0207(9) 0.0259(12) 0.0204(9) -0.0035(8) 0.0049(7) -0.0020(8)
C22 0.0169(9) 0.0245(11) 0.0196(9) -0.0025(8) 0.0047(7) 0.0016(8)

loop_
_atom_type_symbol
_atom_type_description
_atom_type_scat_dispersion_real
_atom_type_scat_dispersion_imag
_atom_type_scat_source
C C 0.0033 0.0016 'International Tables Vol C Tables 4.2.6.8 and 6.1.1.4'
H H 0.0000 0.0000 'International Tables Vol C Tables 4.2.6.8 and 6.1.1.4'
N N 0.0061 0.0033 'International Tables Vol C Tables 4.2.6.8 and 6.1.1.4'
O O 0.0106 0.0060 'International Tables Vol C Tables 4.2.6.8 and 6.1.1.4'

loop_
_geom_angle_atom_site_label_1
_geom_angle_atom_site_label_2
_geom_angle_atom_site_label_3
_geom_angle
C1 O1 H1 109.5
C12 O2 H2 109.5
C11 N1 C7 114.61(12)
C11 N1 H1N 108.3
C7 N1 H1N 108.4
C22 N2 C18 114.51(12)
C22 N2 H2N 108.4
C18 N2 H2N 108.5
O1 C1 C2 113.54(14)
O1 C1 H1C 108.9
C2 C1 H1C 108.9
O1 C1 H1D 108.9
C2 C1 H1D 108.9
H1C C1 H1D 107.7
C3 C2 C1 110.66(13)
C3 C2 C7 112.61(14)
C1 C2 C7 114.44(14)
C3 C2 H2C 106.2
C1 C2 H2C 106.2
C7 C2 H2C 106.2
C4 C3 C2 112.92(14)
C4 C3 H3A 109.0
C2 C3 H3A 109.0
C4 C3 H3B 109.0
C2 C3 H3B 109.0
H3A C3 H3B 107.8
C5 C4 C3 110.59(14)
C5 C4 H4A 109.5
C3 C4 H4A 109.5
C5 C4 H4B 109.5
C3 C4 H4B 109.5
H4A C4 H4B 108.1
C6 C5 C4 110.41(15)
C6 C5 H5A 109.6
C4 C5 H5A 109.6
C6 C5 H5B 109.6
C4 C5 H5B 109.6
H5A C5 H5B 108.1
C5 C6 C7 113.13(13)
C5 C6 H6A 109.0
C7 C6 H6A 109.0
C5 C6 H6B 109.0
C7 C6 H6B 109.0
H6A C6 H6B 107.8
N1 C7 C8 107.16(13)
N1 C7 C6 112.24(13)
C8 C7 C6 110.40(13)
N1 C7 C2 108.40(12)
C8 C7 C2 110.33(14)
C6 C7 C2 108.30(13)
C9 C8 C7 113.38(15)
C9 C8 H8A 108.9
C7 C8 H8A 108.9
C9 C8 H8B 108.9
C7 C8 H8B 108.9
H8A C8 H8B 107.7
C8 C9 C10 110.07(14)
C8 C9 H9A 109.6
C10 C9 H9A 109.6
C8 C9 H9B 109.6
C10 C9 H9B 109.6
H9A C9 H9B 108.2
C11 C10 C9 110.72(15)
C11 C10 H10A 109.5
C9 C10 H10A 109.5
C11 C10 H10B 109.5
C9 C10 H10B 109.5
H10A C10 H10B 108.1
N1 C11 C10 110.73(15)
N1 C11 H11A 109.5
C10 C11 H11A 109.5
N1 C11 H11B 109.5
C10 C11 H11B 109.5
H11A C11 H11B 108.1
O2 C12 C13 113.22(14)
O2 C12 H12A 108.9
C13 C12 H12A 108.9
O2 C12 H12B 108.9
C13 C12 H12B 108.9
H12A C12 H12B 107.7
C12 C13 C14 110.97(14)
C12 C13 C18 114.49(14)
C14 C13 C18 111.85(14)
C12 C13 H13 106.3
C14 C13 H13 106.3
C18 C13 H13 106.3
C15 C14 C13 112.67(14)
C15 C14 H14A 109.1
C13 C14 H14A 109.1
C15 C14 H14B 109.1
C13 C14 H14B 109.1
H14A C14 H14B 107.8
C16 C15 C14 110.68(14)
C16 C15 H15A 109.5
C14 C15 H15A 109.5
C16 C15 H15B 109.5
C14 C15 H15B 109.5
H15A C15 H15B 108.1
C17 C16 C15 110.95(15)
C17 C16 H16A 109.4
C15 C16 H16A 109.4
C17 C16 H16B 109.4
C15 C16 H16B 109.4
H16A C16 H16B 108.0
C16 C17 C18 113.36(14)
C16 C17 H17A 108.9
C18 C17 H17A 108.9
C16 C17 H17B 108.9
C18 C17 H17B 108.9
H17A C17 H17B 107.7
N2 C18 C19 107.24(13)
N2 C18 C17 112.92(14)
C19 C18 C17 110.23(13)
N2 C18 C13 107.77(12)
C19 C18 C13 110.88(13)
C17 C18 C13 107.80(13)
C20 C19 C18 113.14(14)
C20 C19 H19A 109.0
C18 C19 H19A 109.0
C20 C19 H19B 109.0
C18 C19 H19B 109.0
H19A C19 H19B 107.8
C21 C20 C19 110.02(13)
C21 C20 H20A 109.7
C19 C20 H20A 109.7
C21 C20 H20B 109.7
C19 C20 H20B 109.7
H20A C20 H20B 108.2
C22 C21 C20 110.35(14)
C22 C21 H21A 109.6
C20 C21 H21A 109.6
C22 C21 H21B 109.6
C20 C21 H21B 109.6
H21A C21 H21B 108.1
N2 C22 C21 111.16(14)
N2 C22 H22A 109.4
C21 C22 H22A 109.4
N2 C22 H22B 109.4
C21 C22 H22B 109.4
H22A C22 H22B 108.0

loop_
_geom_bond_atom_site_label_1
_geom_bond_atom_site_label_2
_geom_bond_distance
O1 C1 1.4284(19)
O1 H1 0.8400
O2 C12 1.4299(19)
O2 H2 0.8400
N1 C11 1.473(2)
N1 C7 1.4946(19)
N1 H1N 0.9100
N2 C22 1.474(2)
N2 C18 1.4935(19)
N2 H2N 0.9100
C1 C2 1.540(2)
C1 H1C 0.9900
C1 H1D 0.9900
C2 C3 1.536(2)
C2 C7 1.555(2)
C2 H2C 1.0000
C3 C4 1.531(2)
C3 H3A 0.9900
C3 H3B 0.9900
C4 C5 1.526(2)
C4 H4A 0.9900
C4 H4B 0.9900
C5 C6 1.525(2)
C5 H5A 0.9900
C5 H5B 0.9900
C6 C7 1.543(2)
C6 H6A 0.9900
C6 H6B 0.9900
C7 C8 1.536(2)
C8 C9 1.524(2)
C8 H8A 0.9900
C8 H8B 0.9900
C9 C10 1.527(3)
C9 H9A 0.9900
C9 H9B 0.9900
C10 C11 1.520(3)
C10 H10A 0.9900
C10 H10B 0.9900
C11 H11A 0.9900
C11 H11B 0.9900
C12 C13 1.532(2)
C12 H12A 0.9900
C12 H12B 0.9900
C13 C14 1.533(3)
C13 C18 1.559(2)
C13 H13 1.0000
C14 C15 1.529(2)
C14 H14A 0.9900
C14 H14B 0.9900
C15 C16 1.528(2)
C15 H15A 0.9900
C15 H15B 0.9900
C16 C17 1.527(3)
C16 H16A 0.9900
C16 H16B 0.9900
C17 C18 1.542(2)
C17 H17A 0.9900
C17 H17B 0.9900
C18 C19 1.535(2)
C19 C20 1.529(2)
C19 H19A 0.9900
C19 H19B 0.9900
C20 C21 1.524(2)
C20 H20A 0.9900
C20 H20B 0.9900
C21 C22 1.518(3)
C21 H21A 0.9900
C21 H21B 0.9900
C22 H22A 0.9900
C22 H22B 0.9900

loop_
_geom_hbond_atom_site_label_D
_geom_hbond_atom_site_label_H
_geom_hbond_atom_site_label_A
_geom_hbond_distance_DH
_geom_hbond_distance_HA
_geom_hbond_distance_DA
_geom_hbond_angle_DHA
_geom_hbond_site_symmetry_A
O1 H1 N1 0.84 1.97 2.6902(18) 142.5 .
O2 H2 N2 0.84 1.97 2.7042(17) 145.6 .
N1 H1N O1 0.91 2.28 3.1461(19) 158.3 3_765
N2 H2N O2 0.91 2.17 3.0050(19) 152.7 2_645

loop_
_geom_torsion_atom_site_label_1
_geom_torsion_atom_site_label_2
_geom_torsion_atom_site_label_3
_geom_torsion_atom_site_label_4
_geom_torsion
O1 C1 C2 C3 71.13(18)
O1 C1 C2 C7 -57.4(2)
C1 C2 C3 C4 177.37(14)
C7 C2 C3 C4 -53.13(18)
C2 C3 C4 C5 53.8(2)
C3 C4 C5 C6 -55.87(19)
C4 C5 C6 C7 59.16(18)
C11 N1 C7 C8 -56.86(17)
C11 N1 C7 C6 64.49(18)
C11 N1 C7 C2 -175.94(14)
C5 C6 C7 N1 63.42(18)
C5 C6 C7 C8 -177.10(14)
C5 C6 C7 C2 -56.21(18)
C3 C2 C7 N1 -69.62(16)
C1 C2 C7 N1 57.90(18)
C3 C2 C7 C8 173.32(13)
C1 C2 C7 C8 -59.15(18)
C3 C2 C7 C6 52.39(17)
C1 C2 C7 C6 179.91(14)
N1 C7 C8 C9 54.84(17)
C6 C7 C8 C9 -67.67(18)
C2 C7 C8 C9 172.66(13)
C7 C8 C9 C10 -55.2(2)
C8 C9 C10 C11 53.7(2)
C7 N1 C11 C10 58.77(18)
C9 C10 C11 N1 -55.22(19)
O2 C12 C13 C14 -68.98(18)
O2 C12 C13 C18 58.8(2)
C12 C13 C14 C15 -175.23(13)
C18 C13 C14 C15 55.56(18)
C13 C14 C15 C16 -54.3(2)
C14 C15 C16 C17 54.22(19)
C15 C16 C17 C18 -57.55(19)
C22 N2 C18 C19 56.41(17)
C22 N2 C18 C17 -65.21(19)
C22 N2 C18 C13 175.84(14)
C16 C17 C18 N2 -62.46(18)
C16 C17 C18 C19 177.62(14)
C16 C17 C18 C13 56.47(18)
C12 C13 C18 N2 -59.79(18)
C14 C13 C18 N2 67.55(17)
C12 C13 C18 C19 57.30(18)
C14 C13 C18 C19 -175.36(13)
C12 C13 C18 C17 178.04(15)
C14 C13 C18 C17 -54.62(17)
N2 C18 C19 C20 -54.95(17)
C17 C18 C19 C20 68.34(17)
C13 C18 C19 C20 -172.36(13)
C18 C19 C20 C21 55.88(19)
C19 C20 C21 C22 -54.21(19)
C18 N2 C22 C21 -58.48(18)
C20 C21 C22 N2 55.42(18)
